data_2311441
loop_
_publ_author_name
'Argibay-Otero, Saray'
'Carballo, Rosa'
'V\'azquez-L\'opez, Ezequiel M'

_publ_section_title
;
 Crystal structure of
 <i>fac</i>-tri-carbonyl-chlorido-bis-(4-hy-droxy-pyridine)-rhenium(I)-pyridin-4(1<i>H</i>)-one
 (1/1).
;
_journal_coeditor_code ZL2716
_journal_issue 'Pt 10'
_journal_name_full 'Acta crystallographica. Section E, Crystallographic communications'
_journal_page_first 1551
_journal_page_last 1554
_journal_paper_doi 10.1107/S2056989017013512
_journal_volume 73
_journal_year 2017
_chemical_formula_iupac '[Re Cl (C5 H5 N1 O1)2 (C O)3], C5 H5 N O'
_chemical_formula_moiety 'C13 H10 N2 O5 Cl Re, C5 H5 N O'
_chemical_formula_sum 'C18 H15 Cl N3 O6 Re'
_chemical_formula_weight 590.98
_chemical_melting_point 145
_chemical_name_systematic
;
<i>fac</i>-Tricarbonylchloridobis(4-hydroxypyridine)rhenium(I)--\
pyridin-4(1<i>H</i>)-one (1/1)
;
_space_group_crystal_system triclinic
_space_group_IT_number 2
_space_group_name_Hall '-P 1'
_space_group_name_H-M_alt 'P -1'
_atom_sites_solution_hydrogens mixed
_atom_sites_solution_primary direct
_atom_sites_solution_secondary difmap
_audit_creation_method SHELXL-2013
_cell_angle_alpha 66.694(4)
_cell_angle_beta 78.757(4)
_cell_angle_gamma 81.374(4)
_cell_formula_units_Z 2
_cell_length_a 7.5235(13)
_cell_length_b 11.717(2)
_cell_length_c 13.644(2)
_cell_measurement_reflns_used 9858
_cell_measurement_temperature 100(2)
_cell_measurement_theta_max 26.58
_cell_measurement_theta_min 3.29
_cell_volume 1079.9(3)
_computing_cell_refinement
;
SAINT (Bruker, 2014)
;
_computing_data_collection
;
APEX3 (Bruker, 2014)
;
_computing_data_reduction
;
SAINT (Bruker, 2014)
;
_computing_structure_refinement
;
SHELXL2013 (Sheldrick, 2015b)
;
_computing_structure_solution
;
SHELXS2013 (Sheldrick, 2015a)
;
_diffrn_ambient_temperature 100(2)
_diffrn_measured_fraction_theta_full 0.995
_diffrn_measured_fraction_theta_max 0.989
_diffrn_measurement_device_type 'Bruker D8 Venture Photon 100 CMOS'
_diffrn_measurement_method '\f and \w scans'
_diffrn_radiation_type MoK\a
_diffrn_radiation_wavelength 0.71073
_diffrn_reflns_av_R_equivalents 0.0409
_diffrn_reflns_limit_h_max 9
_diffrn_reflns_limit_h_min -9
_diffrn_reflns_limit_k_max 14
_diffrn_reflns_limit_k_min -14
_diffrn_reflns_limit_l_max 17
_diffrn_reflns_limit_l_min -17
_diffrn_reflns_number 28225
_diffrn_reflns_theta_full 25.242
_diffrn_reflns_theta_max 26.582
_diffrn_reflns_theta_min 2.769
_exptl_absorpt_coefficient_mu 5.787
_exptl_absorpt_correction_T_max 0.6465
_exptl_absorpt_correction_T_min 0.3524
_exptl_absorpt_correction_type multi-scan
_exptl_absorpt_process_details
;
(SADABS; Krause <i>et al.</i>,  2015)
;
_exptl_crystal_colour yellow
_exptl_crystal_density_diffrn 1.818
_exptl_crystal_density_method 'not measured'
_exptl_crystal_description plate
_exptl_crystal_F_000 568
_exptl_crystal_size_max 0.362
_exptl_crystal_size_mid 0.349
_exptl_crystal_size_min 0.044
_refine_diff_density_max 1.629
_refine_diff_density_min -1.034
_refine_ls_extinction_coef 0.0119(9)
_refine_ls_extinction_expression Fc^*^=kFc[1+0.001xFc^2^\l^3^/sin(2\q)]^-1/4^
_refine_ls_extinction_method
;
SHELXL2013 (Sheldrick, 2015b)
;
_refine_ls_goodness_of_fit_ref 1.347
_refine_ls_hydrogen_treatment mixed
_refine_ls_matrix_type full
_refine_ls_number_parameters 272
_refine_ls_number_reflns 4476
_refine_ls_number_restraints 0
_refine_ls_restrained_S_all 1.347
_refine_ls_R_factor_all 0.0303
_refine_ls_R_factor_gt 0.0288
_refine_ls_shift/su_max 0.001
_refine_ls_shift/su_mean 0.000
_refine_ls_structure_factor_coef Fsqd
_refine_ls_weighting_details 'w = 1/[\s^2^(Fo^2^)+(0.0178P)^2^+5.8451P] where P=(Fo^2^+2Fc^2^)/3'
_refine_ls_weighting_scheme calc
_refine_ls_wR_factor_gt 0.0755
_refine_ls_wR_factor_ref 0.0766
_reflns_number_gt 4312
_reflns_number_total 4476
_reflns_threshold_expression I>2\s(I)
_cod_data_source_file zl2716sup1.cif
_cod_data_source_block I
_cod_database_code 2311441
_shelx_space_group_comment
;
The symmetry employed for this shelxl refinement is uniquely defined
by the following loop, which should always be used as a source of
symmetry information in preference to the above space-group names.
They are only intended as comments.
;
_shelx_estimated_absorpt_t_min 0.228
_shelx_estimated_absorpt_t_max 0.785
_shelxl_version_number .2013

loop_
_space_group_symop_operation_xyz
'x, y, z'
'-x, -y, -z'

loop_
_atom_site_type_symbol
_atom_site_label
_atom_site_fract_x
_atom_site_fract_y
_atom_site_fract_z
_atom_site_U_iso_or_equiv
_atom_site_adp_type
_atom_site_calc_flag
_atom_site_occupancy
Re Re1 0.86373(2) 0.70746(2) 0.07222(2) 0.01123(10) Uani d 1
Cl Cl1 1.09377(15) 0.82393(10) 0.09609(9) 0.0135(2) Uani d 1
O O1 0.3391(5) 0.8384(4) 0.4444(3) 0.0208(8) Uani d 1
H H1 0.394(10) 0.843(6) 0.499(6) 0.031 Uiso d 1
O O2 1.1814(5) 0.2036(3) 0.4087(3) 0.0229(8) Uani d 1
O O3 0.4725(5) 0.8444(3) 0.6006(3) 0.0203(8) Uani d 1
H H2 1.319(10) 0.196(6) 0.399(6) 0.030 Uiso d 1
O O20 1.1184(5) 0.6629(4) -0.1173(3) 0.0232(8) Uani d 1
O O21 0.6852(5) 0.9364(4) -0.0929(3) 0.0243(8) Uani d 1
O O22 0.5800(6) 0.5598(4) 0.0526(4) 0.0299(9) Uani d 1
N N1 0.6881(5) 0.7397(4) 0.2102(3) 0.0129(8) Uani d 1
N N2 0.9814(5) 0.5408(4) 0.1954(3) 0.0138(8) Uani d 1
N N3 0.1310(6) 0.9766(4) 0.8090(4) 0.0225(9) Uani d 1
H H3A 0.056(9) 1.011(6) 0.859(6) 0.027 Uiso d 1
C C1 0.4552(7) 0.8016(4) 0.3733(4) 0.0154(9) Uani d 1
C C2 0.3875(7) 0.7932(5) 0.2880(4) 0.0165(10) Uani d 1
H H2A 0.2607 0.8072 0.2848 0.020 Uiso calc 1
C C3 0.5057(7) 0.7646(4) 0.2088(4) 0.0151(9) Uani d 1
H H3 0.4577 0.7621 0.1503 0.018 Uiso calc 1
C C4 0.7506(7) 0.7409(4) 0.2958(4) 0.0140(9) Uani d 1
H H4 0.8767 0.7204 0.3000 0.017 Uiso calc 1
C C5 0.6415(7) 0.7705(5) 0.3779(4) 0.0166(10) Uani d 1
H H5 0.6922 0.7697 0.4368 0.020 Uiso calc 1
C C6 1.1246(7) 0.3148(4) 0.3390(4) 0.0169(10) Uani d 1
C C7 0.9392(7) 0.3537(5) 0.3529(4) 0.0187(10) Uani d 1
H H7 0.8585 0.3038 0.4120 0.022 Uiso calc 1
C C8 0.8757(7) 0.4642(4) 0.2803(4) 0.0149(9) Uani d 1
H H8 0.7493 0.4884 0.2904 0.018 Uiso calc 1
C C9 1.1622(7) 0.5051(5) 0.1839(4) 0.0170(10) Uani d 1
H H9 1.2407 0.5590 0.1264 0.020 Uiso calc 1
C C10 1.2371(7) 0.3934(5) 0.2526(4) 0.0191(10) Uani d 1
H H10 1.3638 0.3706 0.2408 0.023 Uiso calc 1
C C11 0.3637(7) 0.8866(4) 0.6664(4) 0.0159(9) Uani d 1
C C12 0.1806(7) 0.9321(5) 0.6507(4) 0.0192(10) Uani d 1
H H12 0.1357 0.9326 0.5901 0.023 Uiso calc 1
C C13 0.0699(7) 0.9751(5) 0.7227(4) 0.0206(10) Uani d 1
H H13 -0.0523 1.0045 0.7120 0.025 Uiso calc 1
C C14 0.3048(8) 0.9366(5) 0.8259(4) 0.0202(10) Uani d 1
H H14 0.3458 0.9412 0.8857 0.024 Uiso calc 1
C C15 0.4216(6) 0.8902(4) 0.7590(4) 0.0149(9) Uani d 1
H H15 0.5419 0.8601 0.7736 0.018 Uiso calc 1
C C20 1.0245(7) 0.6793(4) -0.0466(4) 0.0175(10) Uani d 1
C C21 0.7553(6) 0.8525(4) -0.0305(4) 0.0148(9) Uani d 1
C C22 0.6898(7) 0.6144(5) 0.0594(4) 0.0197(10) Uani d 1

loop_
_atom_site_aniso_label
_atom_site_aniso_U_11
_atom_site_aniso_U_22
_atom_site_aniso_U_33
_atom_site_aniso_U_12
_atom_site_aniso_U_13
_atom_site_aniso_U_23
Re1 0.01149(13) 0.01337(13) 0.01111(13) 0.00016(7) -0.00161(7) -0.00747(8)
Cl1 0.0141(5) 0.0153(5) 0.0144(5) -0.0007(4) -0.0023(4) -0.0091(4)
O1 0.0169(18) 0.032(2) 0.0186(18) 0.0003(15) 0.0016(15) -0.0177(16)
O2 0.024(2) 0.0183(18) 0.0187(18) 0.0032(15) -0.0025(15) -0.0015(15)
O3 0.0179(18) 0.0264(19) 0.0191(18) 0.0058(15) -0.0019(14) -0.0144(15)
O20 0.026(2) 0.0278(19) 0.0184(18) -0.0017(16) 0.0063(16) -0.0159(16)
O21 0.025(2) 0.0226(19) 0.0214(19) 0.0016(16) -0.0089(16) -0.0037(16)
O22 0.024(2) 0.037(2) 0.040(2) -0.0070(17) -0.0022(18) -0.026(2)
N1 0.0115(19) 0.0162(19) 0.0112(18) 0.0018(15) 0.0003(15) -0.0072(15)
N2 0.0117(19) 0.0133(18) 0.016(2) -0.0008(15) 0.0001(16) -0.0066(16)
N3 0.024(2) 0.020(2) 0.023(2) -0.0028(18) 0.0078(19) -0.0120(18)
C1 0.014(2) 0.017(2) 0.015(2) -0.0020(18) 0.0015(18) -0.0073(18)
C2 0.016(2) 0.020(2) 0.017(2) 0.0035(18) -0.0061(19) -0.0097(19)
C3 0.015(2) 0.017(2) 0.016(2) -0.0007(18) -0.0037(18) -0.0090(19)
C4 0.017(2) 0.016(2) 0.012(2) 0.0009(18) -0.0043(18) -0.0074(18)
C5 0.018(2) 0.019(2) 0.016(2) -0.0022(19) -0.0033(19) -0.0102(19)
C6 0.020(2) 0.014(2) 0.017(2) 0.0006(18) -0.0036(19) -0.0059(19)
C7 0.019(2) 0.016(2) 0.017(2) 0.0008(19) 0.002(2) -0.0053(19)
C8 0.013(2) 0.018(2) 0.015(2) -0.0006(18) 0.0007(18) -0.0089(19)
C9 0.015(2) 0.020(2) 0.016(2) -0.0006(18) -0.0006(19) -0.0077(19)
C10 0.015(2) 0.021(2) 0.020(2) 0.0025(19) -0.002(2) -0.008(2)
C11 0.021(2) 0.014(2) 0.013(2) 0.0001(18) -0.0003(19) -0.0074(18)
C12 0.022(3) 0.019(2) 0.017(2) 0.005(2) -0.005(2) -0.009(2)
C13 0.018(2) 0.018(2) 0.027(3) 0.0001(19) -0.001(2) -0.012(2)
C14 0.027(3) 0.021(2) 0.017(2) -0.007(2) 0.000(2) -0.011(2)
C15 0.011(2) 0.016(2) 0.022(2) -0.0007(17) -0.0068(19) -0.0106(19)
C20 0.021(3) 0.011(2) 0.024(3) 0.0000(18) -0.008(2) -0.0085(19)
C21 0.010(2) 0.019(2) 0.017(2) -0.0061(18) 0.0021(18) -0.0086(19)
C22 0.014(2) 0.027(3) 0.016(2) 0.005(2) 0.0001(19) -0.011(2)

loop_
_atom_type_symbol
_atom_type_description
_atom_type_scat_dispersion_real
_atom_type_scat_dispersion_imag
_atom_type_scat_source
C C 0.0033 0.0016 'International Tables Vol C Tables 4.2.6.8 and 6.1.1.4'
H H 0.0000 0.0000 'International Tables Vol C Tables 4.2.6.8 and 6.1.1.4'
N N 0.0061 0.0033 'International Tables Vol C Tables 4.2.6.8 and 6.1.1.4'
O O 0.0106 0.0060 'International Tables Vol C Tables 4.2.6.8 and 6.1.1.4'
Re Re -1.0185 7.2310 'International Tables Vol C Tables 4.2.6.8 and 6.1.1.4'
Cl Cl 0.1484 0.1585 'International Tables Vol C Tables 4.2.6.8 and 6.1.1.4'

loop_
_geom_angle_atom_site_label_1
_geom_angle_atom_site_label_2
_geom_angle_atom_site_label_3
_geom_angle
C22 Re1 C21 87.9(2)
C22 Re1 C20 89.6(2)
C21 Re1 C20 88.6(2)
C22 Re1 N1 91.96(19)
C21 Re1 N1 92.49(18)
C20 Re1 N1 178.11(17)
C22 Re1 N2 91.80(19)
C21 Re1 N2 177.97(17)
C20 Re1 N2 93.45(18)
N1 Re1 N2 85.51(15)
C22 Re1 Cl1 177.81(16)
C21 Re1 Cl1 94.05(14)
C20 Re1 Cl1 91.33(15)
N1 Re1 Cl1 87.03(11)
N2 Re1 Cl1 86.19(11)
C1 O1 H1 113(4)
C6 O2 H2 109(4)
C4 N1 C3 116.7(4)
C4 N1 Re1 124.0(3)
C3 N1 Re1 119.2(3)
C8 N2 C9 116.8(4)
C8 N2 Re1 121.6(3)
C9 N2 Re1 121.4(3)
C13 N3 C14 120.9(5)
C13 N3 H3A 123(4)
C14 N3 H3A 116(4)
O1 C1 C2 118.1(4)
O1 C1 C5 124.5(5)
C2 C1 C5 117.4(4)
C3 C2 C1 119.6(5)
C3 C2 H2A 120.2
C1 C2 H2A 120.2
N1 C3 C2 123.2(4)
N1 C3 H3 118.4
C2 C3 H3 118.4
N1 C4 C5 123.7(5)
N1 C4 H4 118.2
C5 C4 H4 118.2
C4 C5 C1 119.2(4)
C4 C5 H5 120.4
C1 C5 H5 120.4
O2 C6 C10 124.3(5)
O2 C6 C7 117.8(5)
C10 C6 C7 117.8(4)
C8 C7 C6 119.2(5)
C8 C7 H7 120.4
C6 C7 H7 120.4
N2 C8 C7 124.0(5)
N2 C8 H8 118.0
C7 C8 H8 118.0
N2 C9 C10 122.8(5)
N2 C9 H9 118.6
C10 C9 H9 118.6
C9 C10 C6 119.2(5)
C9 C10 H10 120.4
C6 C10 H10 120.4
O3 C11 C12 122.0(5)
O3 C11 C15 121.4(5)
C12 C11 C15 116.6(4)
C13 C12 C11 120.0(5)
C13 C12 H12 120.0
C11 C12 H12 120.0
N3 C13 C12 121.1(5)
N3 C13 H13 119.4
C12 C13 H13 119.4
N3 C14 C15 121.3(5)
N3 C14 H14 119.4
C15 C14 H14 119.4
C14 C15 C11 120.0(5)
C14 C15 H15 120.0
C11 C15 H15 120.0
O20 C20 Re1 179.5(4)
O21 C21 Re1 177.0(4)
O22 C22 Re1 178.1(4)

loop_
_geom_bond_atom_site_label_1
_geom_bond_atom_site_label_2
_geom_bond_distance
Re1 C22 1.898(6)
Re1 C21 1.914(5)
Re1 C20 1.933(5)
Re1 N1 2.208(4)
Re1 N2 2.210(4)
Re1 Cl1 2.4987(11)
O1 C1 1.333(6)
O1 H1 0.94(8)
O2 C6 1.341(6)
O2 H2 1.01(7)
O3 C11 1.289(6)
O20 C20 1.143(7)
O21 C21 1.151(6)
O22 C22 1.155(7)
N1 C4 1.348(6)
N1 C3 1.362(6)
N2 C8 1.346(6)
N2 C9 1.360(6)
N3 C13 1.353(7)
N3 C14 1.353(7)
N3 H3A 0.97(7)
C1 C2 1.401(7)
C1 C5 1.402(7)
C2 C3 1.376(7)
C2 H2A 0.9500
C3 H3 0.9500
C4 C5 1.383(7)
C4 H4 0.9500
C5 H5 0.9500
C6 C10 1.393(7)
C6 C7 1.401(7)
C7 C8 1.367(7)
C7 H7 0.9500
C8 H8 0.9500
C9 C10 1.387(7)
C9 H9 0.9500
C10 H10 0.9500
C11 C12 1.426(7)
C11 C15 1.433(7)
C12 C13 1.363(7)
C12 H12 0.9500
C13 H13 0.9500
C14 C15 1.355(7)
C14 H14 0.9500
C15 H15 0.9500

loop_
_geom_hbond_atom_site_label_D
_geom_hbond_atom_site_label_H
_geom_hbond_atom_site_label_A
_geom_hbond_site_symmetry_A
_geom_hbond_distance_DH
_geom_hbond_distance_HA
_geom_hbond_distance_DA
_geom_hbond_angle_DHA
O1 H1 O3 . 0.94(8) 1.62(8) 2.556(5) 175(7)
O2 H2 O3 2_766 1.01(7) 1.57(7) 2.569(5) 169(6)
N3 H3A Cl1 2_676 0.97(7) 2.32(7) 3.218(5) 152(5)
C9 H9 O22 1_655 0.95 2.56 3.317(7) 137.3
C3 H3 Cl1 1_455 0.95 2.89 3.580(5) 130.7
C14 H14 O21 1_556 0.95 2.62 3.264(7) 125.8
